data_9013422
loop_
_publ_author_name
'Schluter, J.'
'Malcherek, T.'
'Husdal, T. A.'

_publ_section_title
;
 The new mineral stetindite, CeSiO4, a cerium end-member of the zircon group
;
_journal_name_full 'Neues Jahrbuch fur Mineralogie, Abhandlungen'
_journal_page_first 195
_journal_page_last 200
_journal_volume 186
_journal_year 2009
_chemical_compound_source 'Stetind pegmatite, Tysfjord, Norway'
_chemical_formula_sum 'Ce0.91 O4 Si Y0.09'
_chemical_name_mineral Stetindite
_space_group_IT_number 141
_symmetry_space_group_name_Hall '-I 4bd 2'
_symmetry_space_group_name_H-M 'I 41/a m d :2'
_cell_angle_alpha 90
_cell_angle_beta 90
_cell_angle_gamma 90
_cell_length_a 6.9746
_cell_length_b 6.9746
_cell_length_c 6.2055
_cell_formula_units_Z 4
_cell_volume 301.867
_database_code_amcsd 0014728
_exptl_crystal_density_diffrn 5.008
_cod_original_sg_symbol_H-M 'I 41/a m d'
_cod_original_formula_sum '(Ce.91 Y.09) Si O4'
_cod_database_code 9013422

loop_
_space_group_symop_operation_xyz
x,y,z
1/2+x,1/2+y,1/2+z
1/4-y,3/4-x,1/4+z
3/4-y,1/4-x,3/4+z
1/4+y,3/4+x,1/4-z
3/4+y,1/4+x,3/4-z
1/4+y,3/4-x,1/4-z
3/4+y,1/4-x,3/4-z
1/4-y,3/4+x,1/4+z
3/4-y,1/4+x,3/4+z
1/2+x,-y,1/2+z
+x,1/2-y,+z
1/2-x,y,1/2-z
-x,1/2+y,-z
1/2+x,y,1/2-z
+x,1/2+y,-z
1/2-x,-y,1/2+z
-x,1/2-y,+z
1/4+y,1/4+x,3/4+z
3/4+y,3/4+x,1/4+z
1/4-y,1/4-x,3/4-z
3/4-y,3/4-x,1/4-z
1/4-y,1/4+x,3/4-z
3/4-y,3/4+x,1/4-z
1/4+y,1/4-x,3/4+z
3/4+y,3/4-x,1/4+z
-x,y,z
1/2-x,1/2+y,1/2+z
x,-y,-z
1/2+x,1/2-y,1/2-z
-x,-y,-z
1/2-x,1/2-y,1/2-z

loop_
_atom_site_aniso_label
_atom_site_aniso_U_11
_atom_site_aniso_U_22
_atom_site_aniso_U_33
_atom_site_aniso_U_12
_atom_site_aniso_U_13
_atom_site_aniso_U_23
Ce 0.00920 0.00920 0.00690 0.00000 0.00000 0.00000
Y 0.00920 0.00920 0.00690 0.00000 0.00000 0.00000
Si 0.00740 0.00740 0.00500 0.00000 0.00000 0.00000
O 0.02330 0.00610 0.00900 0.00000 0.00000 -0.00130

loop_
_atom_site_label
_atom_site_fract_x
_atom_site_fract_y
_atom_site_fract_z
_atom_site_occupancy
_atom_site_U_iso_or_equiv
Ce 0.00000 0.75000 0.12500 0.91000 0.00850
Y 0.00000 0.75000 0.12500 0.09000 0.00850
Si 0.00000 0.75000 0.62500 1.00000 0.00660
O 0.00000 0.07020 0.19890 1.00000 0.01280

loop_
_cod_related_entry_id
_cod_related_entry_database
_cod_related_entry_code
1 AMCSD 0014728
